data_7023069
loop_
_publ_author_name
'Balasanthiran, Vagulejan'
'Chisholm, Malcolm H.'
'Durr, Christopher B.'
'Gallucci, Judith C.'

_publ_section_title
;
 Single-site bismuth alkoxide catalysts for the ring-opening
 polymerization of lactide.
;
_journal_issue 31
_journal_name_full 'Dalton transactions (Cambridge, England : 2003)'
_journal_page_first 11234
_journal_page_last 11241
_journal_paper_doi 10.1039/c3dt50629k
_journal_volume 42
_journal_year 2013
_chemical_compound_source 'synthesis as described'
_chemical_formula_moiety 'C72 H104 Bi2 Cl2 N4 O4, 4(C H2 Cl2)'
_chemical_formula_sum 'C76 H112 Bi2 Cl10 N4 O4'
_chemical_formula_weight 1918.16
_chemical_name_common 'Chisholm 1919'
_chemical_name_systematic
;
?
;
_space_group_IT_number 14
_symmetry_cell_setting monoclinic
_symmetry_Int_Tables_number 14
_symmetry_space_group_name_Hall '-P 2yn'
_symmetry_space_group_name_H-M 'P 1 21/n 1'
_atom_sites_solution_hydrogens geom
_atom_sites_solution_primary direct
_atom_sites_solution_secondary difmap
_audit_conform_dict_location ftp://ftp.iucr.org/pub/cif_core.dic
_audit_conform_dict_name cif_core.dic
_audit_conform_dict_version 2.4
_audit_creation_date 2012-11-01T16:18:41-00:00
_audit_creation_method 'WinGX routine CIF_UPDATE'
_cell_angle_alpha 90
_cell_angle_beta 103.7560(10)
_cell_angle_gamma 90
_cell_formula_units_Z 2
_cell_length_a 15.2904(5)
_cell_length_b 10.4994(3)
_cell_length_c 27.3011(8)
_cell_measurement_reflns_used 7947
_cell_measurement_temperature 150(2)
_cell_measurement_theta_max 25.028
_cell_measurement_theta_min 1.018
_cell_measurement_wavelength 0.71073
_cell_volume 4257.2(2)
_computing_cell_refinement 'HKL Scalepack (Otwinowski & Minor 1997)'
_computing_data_collection 'Collect (Bruker AXS BV, 1997-2004)'
_computing_data_reduction 'HKL Denzo and Scalepack (Otwinowski & Minor 1997)'
_computing_molecular_graphics 'Ortep-3 for Windows (Farrugia, 1997)'
_computing_publication_material 'WinGX publication routines (Farrugia, 1999)'
_computing_structure_refinement 'SHELXL-97 (Sheldrick, 2008)'
_diffrn_ambient_temperature 150(2)
_diffrn_detector 'CCD plate'
_diffrn_detector_area_resol_mean 9
_diffrn_measured_fraction_theta_full 0.996
_diffrn_measured_fraction_theta_max 0.996
_diffrn_measurement_device '95mm CCD camera on \k-goniostat'
_diffrn_measurement_device_type KappaCCD
_diffrn_measurement_method CCD
_diffrn_orient_matrix_type 'by Bruker AXS Collect from scalepack cell'
_diffrn_orient_matrix_UB_11 0.040367
_diffrn_orient_matrix_UB_12 0.0567978
_diffrn_orient_matrix_UB_13 -0.0141766
_diffrn_orient_matrix_UB_21 -0.019397
_diffrn_orient_matrix_UB_22 0.0745796
_diffrn_orient_matrix_UB_23 0.0176077
_diffrn_orient_matrix_UB_31 0.0502774
_diffrn_orient_matrix_UB_32 -0.0168294
_diffrn_orient_matrix_UB_33 0.0301836
_diffrn_radiation_monochromator graphite
_diffrn_radiation_probe x-ray
_diffrn_radiation_type MoK\a
_diffrn_radiation_wavelength 0.71073
_diffrn_reflns_av_R_equivalents 0.112
_diffrn_reflns_limit_h_max 18
_diffrn_reflns_limit_h_min -18
_diffrn_reflns_limit_k_max 12
_diffrn_reflns_limit_k_min -12
_diffrn_reflns_limit_l_max 32
_diffrn_reflns_limit_l_min -32
_diffrn_reflns_number 14499
_diffrn_reflns_theta_full 25.03
_diffrn_reflns_theta_max 25.03
_diffrn_reflns_theta_min 1.4
_diffrn_source 'Enraf Nonius FR590'
_exptl_absorpt_coefficient_mu 4.488
_exptl_absorpt_correction_T_max 0.698
_exptl_absorpt_correction_T_min 0.541
_exptl_absorpt_correction_type multi-scan
_exptl_absorpt_process_details 'HKL Scalepack (Otwinowski & Minor, 1997)'
_exptl_crystal_colour orange
_exptl_crystal_density_diffrn 1.496
_exptl_crystal_density_method 'not measured'
_exptl_crystal_description block
_exptl_crystal_F_000 1928
_exptl_crystal_size_max 0.12
_exptl_crystal_size_mid 0.1
_exptl_crystal_size_min 0.08
_refine_diff_density_max 4.624
_refine_diff_density_min -3.421
_refine_diff_density_rms 0.469
_refine_ls_extinction_method none
_refine_ls_goodness_of_fit_ref 1.062
_refine_ls_hydrogen_treatment constr
_refine_ls_matrix_type full
_refine_ls_number_parameters 433
_refine_ls_number_reflns 7492
_refine_ls_number_restraints 0
_refine_ls_restrained_S_all 1.062
_refine_ls_R_factor_all 0.1008
_refine_ls_R_factor_gt 0.0705
_refine_ls_shift/su_max 0.001
_refine_ls_shift/su_mean 0
_refine_ls_structure_factor_coef Fsqd
_refine_ls_weighting_details 'calc w=1/[\s^2^(Fo^2^)+(0.1387P)^2^+0.0000P] where P=(Fo^2^+2Fc^2^)/3'
_refine_ls_weighting_scheme calc
_refine_ls_wR_factor_gt 0.1878
_refine_ls_wR_factor_ref 0.205
_reflns_number_gt 5473
_reflns_number_total 7492
_reflns_threshold_expression >2\s(I)
_cod_data_source_file c3dt50629k.txt
_cod_data_source_block cbd031
_cod_original_sg_symbol_H-M P21/n
_cod_database_code 7023069

loop_
_symmetry_equiv_pos_as_xyz
'x, y, z'
'-x+1/2, y+1/2, -z+1/2'
'-x, -y, -z'
'x-1/2, -y-1/2, z-1/2'

loop_
_atom_site_label
_atom_site_type_symbol
_atom_site_fract_x
_atom_site_fract_y
_atom_site_fract_z
_atom_site_U_iso_or_equiv
_atom_site_adp_type
_atom_site_occupancy
_atom_site_symmetry_multiplicity
_atom_site_calc_flag
_atom_site_refinement_flags
C1 C 0.7241(7) 0.2872(10) 0.9695(4) 0.022(2) Uani 1 1 d .
C1A C 1.0978(10) -0.0451(15) 0.8215(5) 0.057(4) Uani 1 1 d .
H1A1 H 1.0503 -0.0477 0.8406 0.069 Uiso 1 1 calc R
H1A2 H 1.1208 0.0433 0.8228 0.069 Uiso 1 1 calc R
C1B C 0.2647(10) 0.0146(13) 0.9647(5) 0.051(4) Uani 1 1 d .
H1B1 H 0.307 -0.0583 0.9698 0.062 Uiso 1 1 calc R
H1B2 H 0.2056 -0.0159 0.9447 0.062 Uiso 1 1 calc R
C2 C 0.7524(8) 0.3187(10) 1.0217(5) 0.028(3) Uani 1 1 d .
C3 C 0.6896(8) 0.3243(9) 1.0519(5) 0.028(3) Uani 1 1 d .
H13 H 0.7094 0.3495 1.0861 0.034 Uiso 1 1 calc R
C4 C 0.5989(7) 0.2937(12) 1.0329(4) 0.027(3) Uani 1 1 d .
C5 C 0.5752(7) 0.2669(11) 0.9799(4) 0.027(3) Uani 1 1 d .
H15 H 0.5138 0.2472 0.9655 0.033 Uiso 1 1 calc R
C6 C 0.6311(6) 0.2666(11) 0.9480(4) 0.024(2) Uani 1 1 d .
C7 C 0.5960(7) 0.2506(11) 0.8912(4) 0.030(3) Uani 1 1 d .
C8 C 0.6360(8) 0.1337(11) 0.8705(5) 0.038(3) Uani 1 1 d .
H18A H 0.6113 0.1278 0.834 0.056 Uiso 1 1 calc R
H18B H 0.6206 0.0565 0.8867 0.056 Uiso 1 1 calc R
H18C H 0.7016 0.1423 0.8775 0.056 Uiso 1 1 calc R
C9 C 0.6199(7) 0.3714(12) 0.8647(4) 0.036(3) Uani 1 1 d .
H19A H 0.5978 0.3622 0.8281 0.054 Uiso 1 1 calc R
H19B H 0.6854 0.3826 0.873 0.054 Uiso 1 1 calc R
H19C H 0.5917 0.4459 0.8762 0.054 Uiso 1 1 calc R
C10 C 0.4931(8) 0.2351(14) 0.8757(5) 0.045(3) Uani 1 1 d .
H33A H 0.4737 0.2249 0.8391 0.067 Uiso 1 1 calc R
H33B H 0.4645 0.3108 0.886 0.067 Uiso 1 1 calc R
H33C H 0.4755 0.1597 0.8923 0.067 Uiso 1 1 calc R
C11 C 0.5293(7) 0.2834(12) 1.0645(5) 0.034(3) Uani 1 1 d .
C12 C 0.5678(9) 0.3327(13) 1.1180(5) 0.050(4) Uani 1 1 d .
H36A H 0.6212 0.2829 1.1339 0.076 Uiso 1 1 calc R
H36B H 0.5223 0.3244 1.1377 0.076 Uiso 1 1 calc R
H36C H 0.5845 0.4225 1.1166 0.076 Uiso 1 1 calc R
C13 C 0.4461(8) 0.3621(13) 1.0410(6) 0.045(4) Uani 1 1 d .
H34A H 0.4022 0.3549 1.0618 0.068 Uiso 1 1 calc R
H34B H 0.4193 0.3303 1.007 0.068 Uiso 1 1 calc R
H34C H 0.4633 0.4515 1.0391 0.068 Uiso 1 1 calc R
C14 C 0.5032(9) 0.1424(12) 1.0675(6) 0.047(4) Uani 1 1 d .
H35A H 0.557 0.0926 1.0827 0.07 Uiso 1 1 calc R
H35B H 0.4769 0.1104 1.0334 0.07 Uiso 1 1 calc R
H35C H 0.4591 0.1346 1.0881 0.07 Uiso 1 1 calc R
C15 C 0.8443(7) 0.3494(10) 1.0462(4) 0.024(3) Uani 1 1 d .
H3 H 0.8535 0.3964 1.0768 0.029 Uiso 1 1 calc R
C16 C 1.0063(7) 0.3682(10) 1.0568(4) 0.022(2) Uani 1 1 d .
H4 H 1.0082 0.4606 1.0482 0.027 Uiso 1 1 calc R
C17 C 1.0304(8) 0.3582(10) 1.1136(4) 0.027(3) Uani 1 1 d .
H12A H 1.0311 0.2675 1.1237 0.032 Uiso 1 1 calc R
H12B H 0.9846 0.403 1.1274 0.032 Uiso 1 1 calc R
C18 C 1.1241(7) 0.4179(12) 1.1352(4) 0.037(3) Uani 1 1 d .
H18D H 1.1212 0.5109 1.1291 0.044 Uiso 1 1 calc R
H18E H 1.142 0.4038 1.1721 0.044 Uiso 1 1 calc R
C19 C 1.1942(7) 0.3589(10) 1.1106(4) 0.027(3) Uani 1 1 d .
H10A H 1.2526 0.4023 1.1233 0.033 Uiso 1 1 calc R
H10B H 1.2021 0.2681 1.1204 0.033 Uiso 1 1 calc R
C20 C 1.1679(7) 0.3685(11) 1.0534(4) 0.025(2) Uani 1 1 d .
H9A H 1.2144 0.328 1.0388 0.03 Uiso 1 1 calc R
H9B H 1.1622 0.4589 1.0429 0.03 Uiso 1 1 calc R
C21 C 1.0781(6) 0.3003(11) 1.0354(4) 0.024(3) Uani 1 1 d .
H5 H 1.0855 0.2128 1.0503 0.028 Uiso 1 1 calc R
C22 C 1.0873(7) 0.3180(9) 0.9480(4) 0.023(2) Uani 1 1 d .
H6 H 1.145 0.3544 0.9613 0.027 Uiso 1 1 calc R
C23 C 1.0607(7) 0.3062(9) 0.8939(4) 0.021(2) Uani 1 1 d .
C24 C 1.1252(7) 0.3396(9) 0.8672(4) 0.024(2) Uani 1 1 d .
H8 H 1.1824 0.3691 0.8855 0.029 Uiso 1 1 calc R
C25 C 1.1085(7) 0.3312(10) 0.8151(4) 0.028(3) Uani 1 1 d .
C26 C 1.0245(7) 0.2834(12) 0.7910(4) 0.032(3) Uani 1 1 d .
H23 H 1.0127 0.2744 0.7554 0.039 Uiso 1 1 calc R
C27 C 0.9563(7) 0.2476(11) 0.8137(4) 0.026(3) Uani 1 1 d .
C28 C 0.9737(7) 0.2636(11) 0.8665(4) 0.028(3) Uani 1 1 d .
C29 C 0.8655(8) 0.1972(13) 0.7832(5) 0.037(3) Uani 1 1 d .
C30 C 0.7896(8) 0.2903(13) 0.7871(5) 0.042(3) Uani 1 1 d .
H30A H 0.7889 0.3021 0.8226 0.064 Uiso 1 1 calc R
H30B H 0.7316 0.2555 0.7687 0.064 Uiso 1 1 calc R
H30C H 0.7999 0.3725 0.7724 0.064 Uiso 1 1 calc R
C31 C 0.8455(8) 0.0645(12) 0.8035(5) 0.045(4) Uani 1 1 d .
H29A H 0.845 0.0718 0.8393 0.068 Uiso 1 1 calc R
H29B H 0.8922 0.0039 0.7998 0.068 Uiso 1 1 calc R
H29C H 0.7866 0.0342 0.7844 0.068 Uiso 1 1 calc R
C32 C 0.8645(10) 0.1787(15) 0.7285(5) 0.067(5) Uani 1 1 d .
H31A H 0.8054 0.1466 0.7105 0.101 Uiso 1 1 calc R
H31B H 0.9111 0.1171 0.7255 0.101 Uiso 1 1 calc R
H31C H 0.8763 0.2602 0.7139 0.101 Uiso 1 1 calc R
C33 C 1.1775(8) 0.3667(12) 0.7850(4) 0.032(3) Uani 1 1 d .
C34 C 1.1349(9) 0.4481(14) 0.7396(5) 0.053(4) Uani 1 1 d .
H32A H 1.1803 0.4691 0.7209 0.08 Uiso 1 1 calc R
H32B H 1.1115 0.5267 0.751 0.08 Uiso 1 1 calc R
H32C H 1.0855 0.4009 0.7177 0.08 Uiso 1 1 calc R
C35 C 1.2557(8) 0.4414(13) 0.8168(5) 0.045(4) Uani 1 1 d .
H26A H 1.2984 0.4627 0.7964 0.068 Uiso 1 1 calc R
H26B H 1.286 0.3898 0.8458 0.068 Uiso 1 1 calc R
H26C H 1.233 0.52 0.8288 0.068 Uiso 1 1 calc R
C36 C 1.2146(9) 0.2444(13) 0.7670(5) 0.050(4) Uani 1 1 d .
H27A H 1.2586 0.2663 0.7474 0.075 Uiso 1 1 calc R
H27B H 1.1651 0.1959 0.7457 0.075 Uiso 1 1 calc R
H27C H 1.2438 0.1928 0.7962 0.075 Uiso 1 1 calc R
Bi1 Bi 0.90930(2) 0.16992(4) 0.963637(14) 0.02112(18) Uani 1 1 d .
Cl1 Cl 1.02798(18) -0.0227(3) 0.93611(10) 0.0275(6) Uani 1 1 d .
Cl1A Cl 1.1863(3) -0.1475(4) 0.85055(15) 0.0692(12) Uani 1 1 d .
Cl1B Cl 0.3048(3) 0.1345(4) 0.93095(16) 0.0613(11) Uani 1 1 d .
Cl2A Cl 1.0522(3) -0.0852(7) 0.76057(17) 0.121(2) Uani 1 1 d .
Cl2B Cl 0.2527(2) 0.0699(3) 1.02408(13) 0.0472(8) Uani 1 1 d .
N1 N 1.0429(5) 0.2854(8) 0.9806(3) 0.0210(19) Uani 1 1 d .
N2 N 0.9150(6) 0.3196(8) 1.0310(3) 0.024(2) Uani 1 1 d .
O1 O 0.7829(5) 0.2840(7) 0.9406(3) 0.0266(17) Uani 1 1 d .
O2 O 0.9082(4) 0.2420(7) 0.8896(3) 0.0257(17) Uani 1 1 d .

loop_
_atom_site_aniso_label
_atom_site_aniso_U_11
_atom_site_aniso_U_22
_atom_site_aniso_U_33
_atom_site_aniso_U_23
_atom_site_aniso_U_13
_atom_site_aniso_U_12
C1 0.021(5) 0.022(6) 0.024(6) 0.003(5) 0.005(5) 0.004(5)
C1A 0.059(9) 0.082(11) 0.030(8) 0.001(7) 0.010(7) 0.013(8)
C1B 0.058(9) 0.044(9) 0.054(9) -0.003(7) 0.018(7) -0.010(7)
C2 0.025(6) 0.027(7) 0.032(7) -0.001(5) 0.007(5) -0.002(5)
C3 0.031(6) 0.021(6) 0.030(7) -0.004(5) 0.002(5) 0.006(5)
C4 0.020(6) 0.030(6) 0.034(7) -0.004(5) 0.009(5) -0.003(5)
C5 0.017(5) 0.032(7) 0.031(6) 0.004(5) 0.000(5) 0.002(5)
C6 0.015(5) 0.031(7) 0.025(6) 0.001(5) -0.002(5) 0.005(5)
C7 0.021(6) 0.037(7) 0.033(7) 0.007(6) 0.004(5) 0.003(5)
C8 0.038(7) 0.033(7) 0.036(7) -0.001(6) 0.000(6) -0.007(6)
C9 0.022(6) 0.057(8) 0.021(6) 0.005(6) -0.011(5) 0.000(6)
C10 0.029(7) 0.070(10) 0.031(7) -0.005(7) -0.002(6) -0.005(7)
C11 0.023(6) 0.047(8) 0.033(7) 0.001(6) 0.009(5) 0.001(6)
C12 0.034(7) 0.085(12) 0.037(8) -0.002(7) 0.018(6) -0.011(7)
C13 0.028(7) 0.058(9) 0.055(9) 0.003(7) 0.019(7) 0.004(6)
C14 0.036(7) 0.047(9) 0.066(10) 0.006(7) 0.027(7) -0.012(6)
C15 0.025(6) 0.024(6) 0.022(6) 0.003(5) 0.003(5) 0.007(5)
C16 0.030(6) 0.020(6) 0.016(6) 0.000(4) 0.005(5) -0.006(5)
C17 0.033(6) 0.024(6) 0.022(6) 0.001(5) 0.003(5) -0.002(5)
C18 0.034(7) 0.046(8) 0.022(6) -0.003(6) -0.010(5) 0.002(6)
C19 0.024(6) 0.030(7) 0.019(6) 0.003(5) -0.013(5) -0.002(5)
C20 0.021(5) 0.040(7) 0.011(5) -0.002(5) -0.005(4) -0.002(5)
C21 0.018(5) 0.031(7) 0.014(5) -0.004(5) -0.011(5) 0.000(4)
C22 0.016(5) 0.026(6) 0.019(6) 0.003(5) -0.012(4) -0.001(5)
C23 0.029(6) 0.019(6) 0.013(5) -0.002(4) 0.000(5) -0.001(4)
C24 0.018(5) 0.025(6) 0.026(6) -0.003(5) -0.003(5) -0.001(5)
C25 0.023(6) 0.039(7) 0.020(6) 0.003(5) 0.001(5) 0.003(5)
C26 0.033(6) 0.045(7) 0.016(6) 0.004(5) 0.000(5) -0.005(6)
C27 0.023(6) 0.033(7) 0.016(6) -0.001(5) -0.006(5) 0.002(5)
C28 0.024(6) 0.032(7) 0.026(6) 0.004(5) 0.000(5) 0.005(5)
C29 0.033(7) 0.051(8) 0.024(7) -0.002(6) 0.000(5) -0.001(6)
C30 0.029(7) 0.063(9) 0.030(7) 0.004(7) -0.003(6) 0.005(6)
C31 0.030(7) 0.049(8) 0.054(9) -0.026(7) 0.005(6) -0.011(6)
C32 0.045(8) 0.127(16) 0.018(7) -0.011(8) -0.015(6) -0.022(9)
C33 0.027(6) 0.046(8) 0.021(6) 0.006(5) 0.005(5) -0.002(5)
C34 0.045(8) 0.064(10) 0.050(9) 0.010(8) 0.011(7) -0.007(7)
C35 0.036(7) 0.069(10) 0.032(7) -0.003(7) 0.010(6) -0.025(7)
C36 0.055(9) 0.052(9) 0.053(9) -0.002(7) 0.032(8) -0.007(7)
Bi1 0.0182(2) 0.0260(3) 0.0166(3) -0.00055(18) -0.00093(16) -0.00097(17)
Cl1 0.0314(14) 0.0275(15) 0.0237(14) 0.0004(12) 0.0066(11) 0.0039(12)
Cl1A 0.072(3) 0.093(3) 0.042(2) 0.006(2) 0.012(2) 0.036(2)
Cl1B 0.054(2) 0.058(2) 0.070(3) 0.022(2) 0.012(2) -0.0029(18)
Cl2A 0.066(3) 0.238(7) 0.047(3) -0.040(4) -0.008(2) 0.044(4)
Cl2B 0.0401(18) 0.047(2) 0.050(2) -0.0033(16) 0.0019(16) -0.0025(15)
N1 0.019(4) 0.023(5) 0.021(5) -0.003(4) 0.005(4) -0.005(4)
N2 0.015(4) 0.034(6) 0.021(5) -0.009(4) 0.000(4) -0.004(4)
O1 0.019(4) 0.035(4) 0.024(4) 0.006(4) 0.002(3) 0.004(3)
O2 0.017(4) 0.036(5) 0.022(4) 0.002(3) 0.001(3) 0.003(3)

loop_
_atom_type_symbol
_atom_type_description
_atom_type_scat_dispersion_real
_atom_type_scat_dispersion_imag
_atom_type_scat_source
C C 0.0033 0.0016 'International Tables Vol C Tables 4.2.6.8 and 6.1.1.4'
H H 0 0 'International Tables Vol C Tables 4.2.6.8 and 6.1.1.4'
Bi Bi -4.1077 10.2566 'International Tables Vol C Tables 4.2.6.8 and 6.1.1.4'
Cl Cl 0.1484 0.1585 'International Tables Vol C Tables 4.2.6.8 and 6.1.1.4'
N N 0.0061 0.0033 'International Tables Vol C Tables 4.2.6.8 and 6.1.1.4'
O O 0.0106 0.006 'International Tables Vol C Tables 4.2.6.8 and 6.1.1.4'

loop_
_geom_angle_atom_site_label_1
_geom_angle_atom_site_label_2
_geom_angle_atom_site_label_3
_geom_angle
O1 C1 C6 120.2(9)
O1 C1 C2 120.7(9)
C6 C1 C2 119.0(9)
Cl2A C1A Cl1A 112.5(8)
Cl2A C1A H1A1 109.1
Cl1A C1A H1A1 109.1
Cl2A C1A H1A2 109.1
Cl1A C1A H1A2 109.1
H1A1 C1A H1A2 107.8
Cl1B C1B Cl2B 111.7(8)
Cl1B C1B H1B1 109.3
Cl2B C1B H1B1 109.3
Cl1B C1B H1B2 109.3
Cl2B C1B H1B2 109.3
H1B1 C1B H1B2 107.9
C3 C2 C1 120.5(10)
C3 C2 C15 116.4(11)
C1 C2 C15 123.2(10)
C4 C3 C2 121.9(11)
C4 C3 H13 119
C2 C3 H13 119
C3 C4 C5 114.2(10)
C3 C4 C11 124.8(11)
C5 C4 C11 121.0(10)
C6 C5 C4 127.0(10)
C6 C5 H15 116.5
C4 C5 H15 116.5
C5 C6 C1 117.1(10)
C5 C6 C7 122.0(9)
C1 C6 C7 120.9(9)
C6 C7 C10 112.4(9)
C6 C7 C8 112.8(9)
C10 C7 C8 106.6(10)
C6 C7 C9 108.6(10)
C10 C7 C9 107.4(9)
C8 C7 C9 108.8(10)
C7 C8 H18A 109.5
C7 C8 H18B 109.5
H18A C8 H18B 109.5
C7 C8 H18C 109.5
H18A C8 H18C 109.5
H18B C8 H18C 109.5
C7 C9 H19A 109.5
C7 C9 H19B 109.5
H19A C9 H19B 109.5
C7 C9 H19C 109.5
H19A C9 H19C 109.5
H19B C9 H19C 109.5
C7 C10 H33A 109.5
C7 C10 H33B 109.5
H33A C10 H33B 109.5
C7 C10 H33C 109.5
H33A C10 H33C 109.5
H33B C10 H33C 109.5
C4 C11 C13 110.4(10)
C4 C11 C12 110.8(10)
C13 C11 C12 108.2(11)
C4 C11 C14 108.8(10)
C13 C11 C14 110.0(11)
C12 C11 C14 108.7(11)
C11 C12 H36A 109.5
C11 C12 H36B 109.5
H36A C12 H36B 109.5
C11 C12 H36C 109.5
H36A C12 H36C 109.5
H36B C12 H36C 109.5
C11 C13 H34A 109.5
C11 C13 H34B 109.5
H34A C13 H34B 109.5
C11 C13 H34C 109.5
H34A C13 H34C 109.5
H34B C13 H34C 109.5
C11 C14 H35A 109.5
C11 C14 H35B 109.5
H35A C14 H35B 109.5
C11 C14 H35C 109.5
H35A C14 H35C 109.5
H35B C14 H35C 109.5
N2 C15 C2 126.6(10)
N2 C15 H3 116.7
C2 C15 H3 116.7
N2 C16 C17 115.6(9)
N2 C16 C21 109.5(8)
C17 C16 C21 109.7(9)
N2 C16 H4 107.2
C17 C16 H4 107.2
C21 C16 H4 107.2
C16 C17 C18 110.0(9)
C16 C17 H12A 109.7
C18 C17 H12A 109.7
C16 C17 H12B 109.7
C18 C17 H12B 109.7
H12A C17 H12B 108.2
C19 C18 C17 110.5(9)
C19 C18 H18D 109.5
C17 C18 H18D 109.5
C19 C18 H18E 109.5
C17 C18 H18E 109.5
H18D C18 H18E 108.1
C20 C19 C18 112.6(9)
C20 C19 H10A 109.1
C18 C19 H10A 109.1
C20 C19 H10B 109.1
C18 C19 H10B 109.1
H10A C19 H10B 107.8
C19 C20 C21 107.4(9)
C19 C20 H9A 110.2
C21 C20 H9A 110.2
C19 C20 H9B 110.2
C21 C20 H9B 110.2
H9A C20 H9B 108.5
N1 C21 C20 117.5(9)
N1 C21 C16 108.3(8)
C20 C21 C16 109.3(9)
N1 C21 H5 107.1
C20 C21 H5 107.1
C16 C21 H5 107.1
N1 C22 C23 128.2(10)
N1 C22 H6 115.9
C23 C22 H6 115.9
C24 C23 C28 119.2(10)
C24 C23 C22 116.6(10)
C28 C23 C22 124.2(10)
C25 C24 C23 122.4(10)
C25 C24 H8 118.8
C23 C24 H8 118.8
C24 C25 C26 115.5(10)
C24 C25 C33 123.6(10)
C26 C25 C33 120.8(10)
C27 C26 C25 126.6(10)
C27 C26 H23 116.7
C25 C26 H23 116.7
C26 C27 C28 116.4(10)
C26 C27 C29 122.1(10)
C28 C27 C29 121.5(10)
O2 C28 C27 119.0(9)
O2 C28 C23 121.3(10)
C27 C28 C23 119.7(10)
C32 C29 C27 112.2(11)
C32 C29 C30 108.7(12)
C27 C29 C30 110.1(11)
C32 C29 C31 106.4(11)
C27 C29 C31 110.2(10)
C30 C29 C31 109.1(11)
C29 C30 H30A 109.5
C29 C30 H30B 109.5
H30A C30 H30B 109.5
C29 C30 H30C 109.5
H30A C30 H30C 109.5
H30B C30 H30C 109.5
C29 C31 H29A 109.5
C29 C31 H29B 109.5
H29A C31 H29B 109.5
C29 C31 H29C 109.5
H29A C31 H29C 109.5
H29B C31 H29C 109.5
C29 C32 H31A 109.5
C29 C32 H31B 109.5
H31A C32 H31B 109.5
C29 C32 H31C 109.5
H31A C32 H31C 109.5
H31B C32 H31C 109.5
C34 C33 C35 107.6(11)
C34 C33 C25 111.0(10)
C35 C33 C25 111.6(10)
C34 C33 C36 109.2(11)
C35 C33 C36 108.4(10)
C25 C33 C36 108.9(10)
C33 C34 H32A 109.5
C33 C34 H32B 109.5
H32A C34 H32B 109.5
C33 C34 H32C 109.5
H32A C34 H32C 109.5
H32B C34 H32C 109.5
C33 C35 H26A 109.5
C33 C35 H26B 109.5
H26A C35 H26B 109.5
C33 C35 H26C 109.5
H26A C35 H26C 109.5
H26B C35 H26C 109.5
C33 C36 H27A 109.5
C33 C36 H27B 109.5
H27A C36 H27B 109.5
C33 C36 H27C 109.5
H27A C36 H27C 109.5
H27B C36 H27C 109.5
O2 Bi1 O1 74.6(3)
O2 Bi1 N1 79.3(3)
O1 Bi1 N1 115.9(3)
O2 Bi1 N2 118.6(3)
O1 Bi1 N2 74.7(3)
N1 Bi1 N2 68.7(3)
O2 Bi1 Cl1 82.50(19)
O1 Bi1 Cl1 147.6(2)
N1 Bi1 Cl1 80.9(2)
N2 Bi1 Cl1 137.3(2)
C22 N1 C21 123.3(9)
C22 N1 Bi1 125.7(7)
C21 N1 Bi1 110.4(6)
C15 N2 C16 121.8(9)
C15 N2 Bi1 121.8(7)
C16 N2 Bi1 116.3(6)
C1 O1 Bi1 120.6(6)
C28 O2 Bi1 131.9(6)

loop_
_geom_bond_atom_site_label_1
_geom_bond_atom_site_label_2
_geom_bond_distance
C1 O1 1.329(12)
C1 C6 1.420(14)
C1 C2 1.428(16)
C1A Cl2A 1.696(14)
C1A Cl1A 1.763(14)
C1A H1A1 0.99
C1A H1A2 0.99
C1B Cl1B 1.755(13)
C1B Cl2B 1.773(14)
C1B H1B1 0.99
C1B H1B2 0.99
C2 C3 1.408(17)
C2 C15 1.441(16)
C3 C4 1.398(15)
C3 H13 0.95
C4 C5 1.435(15)
C4 C11 1.524(14)
C5 C6 1.357(14)
C5 H15 0.95
C6 C7 1.525(15)
C7 C10 1.537(15)
C7 C8 1.538(16)
C7 C9 1.547(17)
C8 H18A 0.98
C8 H18B 0.98
C8 H18C 0.98
C9 H19A 0.98
C9 H19B 0.98
C9 H19C 0.98
C10 H33A 0.98
C10 H33B 0.98
C10 H33C 0.98
C11 C13 1.525(17)
C11 C12 1.529(18)
C11 C14 1.540(17)
C12 H36A 0.98
C12 H36B 0.98
C12 H36C 0.98
C13 H34A 0.98
C13 H34B 0.98
C13 H34C 0.98
C14 H35A 0.98
C14 H35B 0.98
C14 H35C 0.98
C15 N2 1.286(14)
C15 H3 0.95
C16 N2 1.497(13)
C16 C17 1.509(14)
C16 C21 1.536(15)
C16 H4 1
C17 C18 1.547(15)
C17 H12A 0.99
C17 H12B 0.99
C18 C19 1.525(16)
C18 H18D 0.99
C18 H18E 0.99
C19 C20 1.519(14)
C19 H10A 0.99
C19 H10B 0.99
C20 C21 1.524(14)
C20 H9A 0.99
C20 H9B 0.99
C21 N1 1.474(12)
C21 H5 1
C22 N1 1.288(14)
C22 C23 1.441(14)
C22 H6 0.95
C23 C24 1.402(15)
C23 C28 1.433(15)
C24 C25 1.388(16)
C24 H8 0.95
C25 C26 1.390(15)
C25 C33 1.529(15)
C26 C27 1.386(15)
C26 H23 0.95
C27 C28 1.414(15)
C27 C29 1.533(15)
C28 O2 1.324(12)
C29 C32 1.501(17)
C29 C30 1.541(18)
C29 C31 1.557(17)
C30 H30A 0.98
C30 H30B 0.98
C30 H30C 0.98
C31 H29A 0.98
C31 H29B 0.98
C31 H29C 0.98
C32 H31A 0.98
C32 H31B 0.98
C32 H31C 0.98
C33 C34 1.518(17)
C33 C35 1.518(16)
C33 C36 1.532(18)
C34 H32A 0.98
C34 H32B 0.98
C34 H32C 0.98
C35 H26A 0.98
C35 H26B 0.98
C35 H26C 0.98
C36 H27A 0.98
C36 H27B 0.98
C36 H27C 0.98
Bi1 O2 2.154(7)
Bi1 O1 2.233(7)
Bi1 N1 2.325(8)
Bi1 N2 2.404(8)
Bi1 Cl1 2.932(3)
